data_7209912
loop_
_publ_author_name
'Sun, Xiao-Li'
'Shen, Bing-Xue'
'Zang, Shuang-Quan'
'Du, Chen-Xia'

_publ_section_title
;
 Effect of lanthanide contraction on crystal structures of Ln(iii)
 coordination polymers with dinuclear SBUs based on
 3-(4-hydroxypyridinium-1-yl) phthalic acid and oxalic acid
;
_journal_issue 29
_journal_name_full CrystEngComm
_journal_page_first 5910
_journal_paper_doi 10.1039/c3ce40236c
_journal_volume 15
_journal_year 2013
_chemical_formula_moiety 'C28 H20 N2 Nd2 O17'
_chemical_formula_sum 'C28 H20 N2 Nd2 O17'
_chemical_formula_weight 944.94
_chemical_name_systematic
;
?
;
_space_group_IT_number 2
_symmetry_cell_setting triclinic
_symmetry_space_group_name_Hall '-P 1'
_symmetry_space_group_name_H-M 'P -1'
_atom_sites_solution_hydrogens geom
_atom_sites_solution_primary direct
_atom_sites_solution_secondary difmap
_audit_creation_method SHELXL-97
_cell_angle_alpha 72.476(9)
_cell_angle_beta 73.363(9)
_cell_angle_gamma 69.928(9)
_cell_formula_units_Z 2
_cell_length_a 10.1782(10)
_cell_length_b 12.4570(12)
_cell_length_c 13.2659(13)
_cell_measurement_reflns_used 5463
_cell_measurement_temperature 296(2)
_cell_measurement_theta_max 29.0228
_cell_measurement_theta_min 2.9784
_cell_volume 1474.7(3)
_computing_cell_refinement 'Bruker FRAMBO'
_computing_data_collection 'Bruker FRAMBO'
_computing_data_reduction 'Bruker SAINT'
_computing_molecular_graphics 'Bruker SHELXTL'
_computing_publication_material 'Bruker SHELXTL'
_computing_structure_refinement 'SHELXL-97 (Sheldrick, 1997)'
_computing_structure_solution 'SHELXS-97 (Sheldrick, 1990)'
_diffrn_ambient_temperature 296(2)
_diffrn_measured_fraction_theta_full 0.998
_diffrn_measured_fraction_theta_max 0.998
_diffrn_measurement_device_type 'multiwire proportional'
_diffrn_measurement_method 'phi and omega scans'
_diffrn_radiation_monochromator graphite
_diffrn_radiation_source 'fine-focus sealed tube'
_diffrn_radiation_type MoK\a
_diffrn_radiation_wavelength 0.71073
_diffrn_reflns_av_R_equivalents 0.0295
_diffrn_reflns_av_sigmaI/netI 0.0452
_diffrn_reflns_limit_h_max 9
_diffrn_reflns_limit_h_min -12
_diffrn_reflns_limit_k_max 11
_diffrn_reflns_limit_k_min -14
_diffrn_reflns_limit_l_max 11
_diffrn_reflns_limit_l_min -15
_diffrn_reflns_number 9160
_diffrn_reflns_theta_full 25.00
_diffrn_reflns_theta_max 25.00
_diffrn_reflns_theta_min 2.98
_exptl_absorpt_coefficient_mu 3.570
_exptl_absorpt_correction_T_max 1.00000
_exptl_absorpt_correction_T_min 0.85881
_exptl_absorpt_correction_type multi-scan
_exptl_absorpt_process_details 'SADABS(Bruker, 2009)'
_exptl_crystal_density_diffrn 2.128
_exptl_crystal_density_method 'not measured'
_exptl_crystal_F_000 916
_exptl_crystal_size_max 0.30
_exptl_crystal_size_mid 0.28
_exptl_crystal_size_min 0.27
_refine_diff_density_max 1.103
_refine_diff_density_min -1.081
_refine_diff_density_rms 0.123
_refine_ls_extinction_method none
_refine_ls_goodness_of_fit_ref 1.023
_refine_ls_hydrogen_treatment constr
_refine_ls_matrix_type full
_refine_ls_number_parameters 445
_refine_ls_number_reflns 5177
_refine_ls_number_restraints 0
_refine_ls_restrained_S_all 1.023
_refine_ls_R_factor_all 0.0353
_refine_ls_R_factor_gt 0.0286
_refine_ls_shift/su_max 0.003
_refine_ls_shift/su_mean 0.000
_refine_ls_structure_factor_coef Fsqd
_refine_ls_weighting_details 'calc w=1/[\s^2^(Fo^2^)+(0.0305P)^2^+0.0000P] where P=(Fo^2^+2Fc^2^)/3'
_refine_ls_weighting_scheme calc
_refine_ls_wR_factor_gt 0.0643
_refine_ls_wR_factor_ref 0.0672
_reflns_number_gt 4495
_reflns_number_total 5177
_reflns_threshold_expression >2sigma(I)
_cod_data_source_file c3ce40236c.txt
_cod_data_source_block 4
_cod_depositor_comments
;
The following automatic conversions were performed:

'_symmetry_cell_setting' value 'Triclinic' changed to 'triclinic'
according to /home/saulius/struct/CIF-dictionaries/cif_core.dic
dictionary named 'cif_core.dic' version 2.4.2 from 2011-04-26.

Automatic conversion script
Id: cif_fix_values 1891 2012-01-12 08:04:46Z andrius 
;
_cod_original_cell_volume 1474.7(2)
_cod_original_sg_symbol_Hall '-P 1 '
_cod_database_code 7209912

loop_
_symmetry_equiv_pos_as_xyz
'x, y, z'
'-x, -y, -z'

loop_
_atom_site_label
_atom_site_type_symbol
_atom_site_fract_x
_atom_site_fract_y
_atom_site_fract_z
_atom_site_U_iso_or_equiv
_atom_site_adp_type
_atom_site_occupancy
_atom_site_symmetry_multiplicity
_atom_site_calc_flag
_atom_site_refinement_flags
Nd1 Nd 0.80763(2) 0.782870(17) 0.403349(18) 0.01452(8) Uani 1 1 d .
Nd2 Nd 1.18349(2) 0.722931(17) 0.540345(19) 0.01661(8) Uani 1 1 d .
O1 O 0.9455(3) 0.6940(2) 0.5718(2) 0.0208(7) Uani 1 1 d .
O2 O 0.7502(3) 0.6477(2) 0.5858(2) 0.0210(7) Uani 1 1 d .
O3 O 1.0265(3) 0.4240(2) 0.6183(2) 0.0201(7) Uani 1 1 d .
O4 O 1.0881(3) 0.2967(2) 0.7645(3) 0.0290(8) Uani 1 1 d .
O5 O 0.2908(3) 1.0509(2) 0.7252(3) 0.0316(8) Uani 1 1 d .
O6 O 0.5560(3) 0.8556(2) 0.4935(3) 0.0238(7) Uani 1 1 d .
O7 O 0.3465(3) 0.8168(2) 0.5598(3) 0.0256(7) Uani 1 1 d .
O8 O 0.6495(3) 0.6763(2) 0.3929(3) 0.0225(7) Uani 1 1 d .
O9 O 0.4355(3) 0.6430(2) 0.4560(3) 0.0303(8) Uani 1 1 d .
O10 O 1.0385(3) 0.8308(2) 0.3638(3) 0.0270(8) Uani 1 1 d .
O11 O 1.2287(3) 0.8736(2) 0.3691(3) 0.0281(7) Uani 1 1 d .
O12 O 0.9738(3) 1.0923(2) 0.3893(3) 0.0251(7) Uani 1 1 d .
O13 O 0.8928(3) 1.2535(2) 0.2719(3) 0.0330(8) Uani 1 1 d .
O14 O 1.5878(3) 0.4883(3) 0.1861(3) 0.0412(9) Uani 1 1 d .
O1W O 0.7787(3) 0.9396(2) 0.4930(3) 0.0327(8) Uani 1 1 d .
H1WA H 0.8605 0.9543 0.4821 0.049 Uiso 1 1 d R
H1WB H 0.7172 1.0046 0.4677 0.049 Uiso 1 1 d R
O2W O 1.2574(3) 0.5380(2) 0.6665(3) 0.0321(8) Uani 1 1 d .
H2WA H 1.2958 0.5316 0.7180 0.048 Uiso 1 1 d R
H2WB H 1.2881 0.4811 0.6337 0.048 Uiso 1 1 d R
O3W O 1.2169(3) 0.5821(2) 0.4349(3) 0.0339(8) Uani 1 1 d .
H3WA H 1.2895 0.5224 0.4483 0.051 Uiso 1 1 d R
H3WB H 1.1416 0.5578 0.4515 0.051 Uiso 1 1 d R
N1 N 0.6305(3) 0.7611(3) 0.7814(3) 0.0185(8) Uani 1 1 d .
N2 N 1.3050(4) 0.8136(3) 0.1366(3) 0.0271(9) Uani 1 1 d .
C1 C 0.8483(4) 0.6453(3) 0.6260(4) 0.0155(9) Uani 1 1 d .
C2 C 1.0239(4) 0.3984(3) 0.7167(4) 0.0164(9) Uani 1 1 d .
C3 C 0.8440(4) 0.5944(3) 0.7442(3) 0.0139(9) Uani 1 1 d .
C4 C 0.9356(4) 0.4853(3) 0.7866(3) 0.0162(9) Uani 1 1 d .
C5 C 0.9323(4) 0.4510(4) 0.8960(4) 0.0244(10) Uani 1 1 d .
H5 H 0.9951 0.3804 0.9229 0.029 Uiso 1 1 calc R
C6 C 0.8388(5) 0.5183(4) 0.9671(4) 0.0317(12) Uani 1 1 d .
H6 H 0.8405 0.4950 1.0404 0.038 Uiso 1 1 calc R
C7 C 0.7421(5) 0.6217(4) 0.9261(4) 0.0296(11) Uani 1 1 d .
H7 H 0.6754 0.6665 0.9729 0.036 Uiso 1 1 calc R
C8 C 0.7441(4) 0.6578(3) 0.8182(4) 0.0186(9) Uani 1 1 d .
C9 C 0.5391(4) 0.9672(3) 0.7249(4) 0.0258(11) Uani 1 1 d .
H9 H 0.5562 1.0404 0.6997 0.031 Uiso 1 1 calc R
C10 C 0.6497(5) 0.8705(3) 0.7443(4) 0.0248(10) Uani 1 1 d .
H10 H 0.7407 0.8788 0.7320 0.030 Uiso 1 1 calc R
C11 C 0.4975(4) 0.7499(4) 0.7968(4) 0.0274(11) Uani 1 1 d .
H11 H 0.4842 0.6754 0.8207 0.033 Uiso 1 1 calc R
C12 C 0.3831(4) 0.8449(4) 0.7780(4) 0.0261(11) Uani 1 1 d .
H12 H 0.2937 0.8339 0.7892 0.031 Uiso 1 1 calc R
C13 C 0.3982(4) 0.9602(3) 0.7418(4) 0.0218(10) Uani 1 1 d .
C14 C 0.4718(4) 0.7981(3) 0.5065(4) 0.0202(10) Uani 1 1 d .
C15 C 0.5229(4) 0.6955(3) 0.4476(4) 0.0193(10) Uani 1 1 d .
C16 C 1.1289(4) 0.8882(3) 0.3240(4) 0.0184(10) Uani 1 1 d .
C17 C 0.9627(4) 1.1474(3) 0.2934(4) 0.0175(9) Uani 1 1 d .
C18 C 1.1224(4) 0.9705(3) 0.2159(4) 0.0184(9) Uani 1 1 d .
C19 C 1.0376(4) 1.0891(3) 0.2008(4) 0.0206(10) Uani 1 1 d .
C20 C 1.0316(5) 1.1561(4) 0.0969(4) 0.0362(13) Uani 1 1 d .
H18 H 0.9750 1.2335 0.0874 0.043 Uiso 1 1 calc R
C21 C 1.1073(6) 1.1114(4) 0.0070(5) 0.0539(17) Uani 1 1 d .
H19 H 1.0990 1.1572 -0.0619 0.065 Uiso 1 1 calc R
C22 C 1.1963(6) 0.9971(4) 0.0208(4) 0.0475(16) Uani 1 1 d .
H20 H 1.2507 0.9663 -0.0388 0.057 Uiso 1 1 calc R
C23 C 1.2027(5) 0.9300(4) 0.1238(4) 0.0280(11) Uani 1 1 d .
C24 C 1.3720(5) 0.6126(4) 0.1348(5) 0.0460(16) Uani 1 1 d .
H22 H 1.3520 0.5515 0.1212 0.055 Uiso 1 1 calc R
C25 C 1.2762(5) 0.7205(4) 0.1221(5) 0.0375(13) Uani 1 1 d .
H23 H 1.1905 0.7311 0.1035 0.045 Uiso 1 1 calc R
C26 C 1.4310(5) 0.7973(4) 0.1621(4) 0.0343(12) Uani 1 1 d .
H24 H 1.4509 0.8615 0.1699 0.041 Uiso 1 1 calc R
C27 C 1.5294(5) 0.6913(4) 0.1769(4) 0.0313(12) Uani 1 1 d .
H25 H 1.6156 0.6846 0.1928 0.038 Uiso 1 1 calc R
C28 C 1.5019(5) 0.5897(4) 0.1682(4) 0.0297(11) Uani 1 1 d .

loop_
_atom_site_aniso_label
_atom_site_aniso_U_11
_atom_site_aniso_U_22
_atom_site_aniso_U_33
_atom_site_aniso_U_23
_atom_site_aniso_U_13
_atom_site_aniso_U_12
Nd1 0.01262(13) 0.01192(12) 0.01698(14) -0.00268(9) -0.00273(9) -0.00168(9)
Nd2 0.01454(13) 0.01484(13) 0.02043(15) -0.00490(10) -0.00297(10) -0.00381(9)
O1 0.0196(15) 0.0198(15) 0.0203(18) -0.0016(13) -0.0005(13) -0.0078(12)
O2 0.0190(16) 0.0232(16) 0.0212(18) -0.0015(13) -0.0073(13) -0.0068(12)
O3 0.0236(16) 0.0167(15) 0.0168(18) -0.0037(13) -0.0081(13) 0.0015(12)
O4 0.0365(18) 0.0165(16) 0.0194(19) -0.0038(14) -0.0036(14) 0.0083(13)
O5 0.0266(18) 0.0217(16) 0.028(2) 0.0029(14) -0.0051(14) 0.0087(13)
O6 0.0179(16) 0.0199(15) 0.035(2) -0.0120(14) -0.0025(14) -0.0048(12)
O7 0.0142(16) 0.0347(17) 0.031(2) -0.0197(15) 0.0019(13) -0.0058(13)
O8 0.0125(15) 0.0256(16) 0.032(2) -0.0160(14) -0.0009(13) -0.0032(12)
O9 0.0217(17) 0.0249(16) 0.047(2) -0.0181(16) 0.0018(15) -0.0091(13)
O10 0.0210(16) 0.0231(16) 0.033(2) -0.0027(14) 0.0028(14) -0.0112(13)
O11 0.0255(17) 0.0321(17) 0.026(2) -0.0018(15) -0.0095(14) -0.0082(14)
O12 0.0288(17) 0.0217(16) 0.0217(19) -0.0072(14) -0.0063(14) -0.0004(13)
O13 0.045(2) 0.0207(17) 0.023(2) -0.0081(14) -0.0065(15) 0.0051(14)
O14 0.040(2) 0.0222(18) 0.057(3) -0.0080(17) -0.0182(18) 0.0021(15)
O1W 0.0274(18) 0.0201(16) 0.052(2) -0.0185(16) -0.0019(16) -0.0044(13)
O2W 0.045(2) 0.0198(16) 0.028(2) -0.0096(14) -0.0122(16) 0.0027(14)
O3W 0.0271(18) 0.0275(17) 0.054(3) -0.0189(17) -0.0140(17) -0.0033(14)
N1 0.0138(18) 0.0158(17) 0.023(2) -0.0046(15) -0.0030(15) -0.0006(14)
N2 0.030(2) 0.0178(19) 0.026(2) -0.0052(17) -0.0001(17) -0.0012(16)
C1 0.014(2) 0.0078(19) 0.022(3) -0.0068(17) -0.0031(18) 0.0015(16)
C2 0.011(2) 0.019(2) 0.019(3) -0.0036(18) -0.0025(17) -0.0036(17)
C3 0.015(2) 0.013(2) 0.015(2) -0.0035(17) -0.0027(16) -0.0048(16)
C4 0.015(2) 0.014(2) 0.019(2) -0.0039(17) -0.0058(17) -0.0021(16)
C5 0.023(2) 0.019(2) 0.027(3) -0.005(2) -0.011(2) 0.0035(18)
C6 0.034(3) 0.041(3) 0.016(3) -0.007(2) -0.008(2) -0.003(2)
C7 0.028(3) 0.029(3) 0.023(3) -0.011(2) -0.001(2) 0.004(2)
C8 0.016(2) 0.013(2) 0.022(3) -0.0053(18) -0.0049(18) 0.0028(16)
C9 0.029(3) 0.013(2) 0.034(3) 0.002(2) -0.012(2) -0.0055(18)
C10 0.019(2) 0.024(2) 0.032(3) -0.007(2) -0.006(2) -0.0055(18)
C11 0.027(3) 0.022(2) 0.035(3) -0.004(2) -0.009(2) -0.0085(19)
C12 0.014(2) 0.023(2) 0.035(3) -0.002(2) -0.006(2) -0.0006(18)
C13 0.024(2) 0.023(2) 0.013(2) -0.0044(19) -0.0041(18) 0.0015(19)
C14 0.019(2) 0.019(2) 0.021(3) -0.0024(19) -0.0075(19) -0.0032(18)
C15 0.019(2) 0.017(2) 0.020(3) -0.0044(18) -0.0071(18) -0.0010(18)
C16 0.014(2) 0.016(2) 0.022(3) -0.0072(18) 0.0001(18) -0.0015(17)
C17 0.015(2) 0.018(2) 0.016(2) -0.0022(18) -0.0010(17) -0.0045(17)
C18 0.021(2) 0.015(2) 0.020(3) -0.0029(18) -0.0048(18) -0.0058(17)
C19 0.022(2) 0.016(2) 0.022(3) -0.0027(18) -0.0063(18) -0.0038(17)
C20 0.045(3) 0.022(2) 0.025(3) -0.003(2) -0.006(2) 0.008(2)
C21 0.082(4) 0.030(3) 0.023(3) 0.001(2) -0.008(3) 0.009(3)
C22 0.065(4) 0.039(3) 0.018(3) -0.009(2) 0.001(3) 0.005(3)
C23 0.035(3) 0.019(2) 0.023(3) -0.007(2) -0.005(2) 0.001(2)
C24 0.033(3) 0.021(3) 0.085(5) -0.011(3) -0.017(3) -0.005(2)
C25 0.028(3) 0.030(3) 0.056(4) -0.009(3) -0.012(2) -0.009(2)
C26 0.045(3) 0.026(3) 0.036(3) -0.012(2) -0.011(2) -0.009(2)
C27 0.030(3) 0.032(3) 0.033(3) -0.014(2) -0.011(2) -0.002(2)
C28 0.031(3) 0.026(3) 0.028(3) -0.006(2) 0.000(2) -0.007(2)

loop_
_atom_type_symbol
_atom_type_description
_atom_type_scat_dispersion_real
_atom_type_scat_dispersion_imag
_atom_type_scat_source
C C 0.0033 0.0016 'International Tables Vol C Tables 4.2.6.8 and 6.1.1.4'
H H 0.0000 0.0000 'International Tables Vol C Tables 4.2.6.8 and 6.1.1.4'
O O 0.0106 0.0060 'International Tables Vol C Tables 4.2.6.8 and 6.1.1.4'
N N 0.0061 0.0033 'International Tables Vol C Tables 4.2.6.8 and 6.1.1.4'
Nd Nd -0.1943 3.0179 'International Tables Vol C Tables 4.2.6.8 and 6.1.1.4'

loop_
_geom_angle_atom_site_label_1
_geom_angle_atom_site_label_2
_geom_angle_atom_site_label_3
_geom_angle
_geom_angle_site_symmetry_1
_geom_angle_site_symmetry_3
O5 Nd1 O8 91.64(11) 2_676 .
O5 Nd1 O6 75.59(10) 2_676 .
O8 Nd1 O6 66.26(9) . .
O5 Nd1 O1W 80.47(11) 2_676 .
O8 Nd1 O1W 135.13(9) . .
O6 Nd1 O1W 69.00(10) . .
O5 Nd1 O10 93.76(11) 2_676 .
O8 Nd1 O10 154.90(9) . .
O6 Nd1 O10 138.76(9) . .
O1W Nd1 O10 69.97(10) . .
O5 Nd1 O4 80.18(10) 2_676 2_766
O8 Nd1 O4 72.18(10) . 2_766
O6 Nd1 O4 130.57(11) . 2_766
O1W Nd1 O4 146.75(10) . 2_766
O10 Nd1 O4 84.62(11) . 2_766
O5 Nd1 O2 144.45(10) 2_676 .
O8 Nd1 O2 70.92(10) . .
O6 Nd1 O2 69.08(9) . .
O1W Nd1 O2 90.36(10) . .
O10 Nd1 O2 115.32(10) . .
O4 Nd1 O2 120.53(9) 2_766 .
O5 Nd1 O3 131.07(10) 2_676 2_766
O8 Nd1 O3 74.73(9) . 2_766
O6 Nd1 O3 133.56(9) . 2_766
O1W Nd1 O3 140.65(10) . 2_766
O10 Nd1 O3 83.31(9) . 2_766
O4 Nd1 O3 50.89(9) 2_766 2_766
O2 Nd1 O3 75.22(9) . 2_766
O5 Nd1 O1 148.21(10) 2_676 .
O8 Nd1 O1 117.08(9) . .
O6 Nd1 O1 102.55(10) . .
O1W Nd1 O1 69.66(10) . .
O10 Nd1 O1 66.35(10) . .
O4 Nd1 O1 119.85(9) 2_766 .
O2 Nd1 O1 49.18(9) . .
O3 Nd1 O1 73.40(9) 2_766 .
O5 Nd1 C2 105.90(11) 2_676 2_766
O8 Nd1 C2 71.16(10) . 2_766
O6 Nd1 C2 137.41(10) . 2_766
O1W Nd1 C2 153.46(10) . 2_766
O10 Nd1 C2 83.79(10) . 2_766
O4 Nd1 C2 25.74(10) 2_766 2_766
O2 Nd1 C2 97.57(10) . 2_766
O3 Nd1 C2 25.16(10) 2_766 2_766
O1 Nd1 C2 96.67(10) . 2_766
O5 Nd1 C1 154.91(10) 2_676 .
O8 Nd1 C1 94.10(11) . .
O6 Nd1 C1 84.45(10) . .
O1W Nd1 C1 78.25(11) . .
O10 Nd1 C1 91.32(11) . .
O4 Nd1 C1 124.80(9) 2_766 .
O2 Nd1 C1 24.24(9) . .
O3 Nd1 C1 73.93(9) 2_766 .
O1 Nd1 C1 24.99(9) . .
C2 Nd1 C1 99.06(11) 2_766 .
O2W Nd2 O7 97.42(11) . 1_655
O2W Nd2 O3W 78.48(11) . .
O7 Nd2 O3W 132.03(10) 1_655 .
O2W Nd2 O13 68.58(10) . 2_776
O7 Nd2 O13 74.76(11) 1_655 2_776
O3W Nd2 O13 140.68(11) . 2_776
O2W Nd2 O9 77.20(11) . 1_655
O7 Nd2 O9 65.96(9) 1_655 1_655
O3W Nd2 O9 66.56(10) . 1_655
O13 Nd2 O9 123.02(11) 2_776 1_655
O2W Nd2 O1 90.13(10) . .
O7 Nd2 O1 153.11(9) 1_655 .
O3W Nd2 O1 74.74(10) . .
O13 Nd2 O1 84.22(11) 2_776 .
O9 Nd2 O1 140.90(9) 1_655 .
O2W Nd2 O11 152.44(10) . .
O7 Nd2 O11 71.68(11) 1_655 .
O3W Nd2 O11 90.12(11) . .
O13 Nd2 O11 128.76(10) 2_776 .
O9 Nd2 O11 75.24(10) 1_655 .
O1 Nd2 O11 111.17(10) . .
O2W Nd2 O12 120.13(10) . 2_776
O7 Nd2 O12 73.55(9) 1_655 2_776
O3W Nd2 O12 148.99(10) . 2_776
O13 Nd2 O12 51.76(9) 2_776 2_776
O9 Nd2 O12 137.94(9) 1_655 2_776
O1 Nd2 O12 80.32(9) . 2_776
O11 Nd2 O12 81.90(10) . 2_776
O2W Nd2 O10 142.69(10) . .
O7 Nd2 O10 117.75(9) 1_655 .
O3W Nd2 O10 69.03(10) . .
O13 Nd2 O10 129.97(9) 2_776 .
O9 Nd2 O10 104.88(10) 1_655 .
O1 Nd2 O10 64.44(9) . .
O11 Nd2 O10 47.80(9) . .
O12 Nd2 O10 83.79(9) 2_776 .
O2W Nd2 C17 94.17(11) . 2_776
O7 Nd2 C17 72.15(10) 1_655 2_776
O3W Nd2 C17 155.13(11) . 2_776
O13 Nd2 C17 25.68(10) 2_776 2_776
O9 Nd2 C17 135.43(11) 1_655 2_776
O1 Nd2 C17 81.61(10) . 2_776
O11 Nd2 C17 105.75(11) . 2_776
O12 Nd2 C17 26.08(10) 2_776 2_776
O10 Nd2 C17 107.54(10) . 2_776
O2W Nd2 C16 157.42(11) . .
O7 Nd2 C16 94.29(11) 1_655 .
O3W Nd2 C16 79.33(11) . .
O13 Nd2 C16 133.47(10) 2_776 .
O9 Nd2 C16 90.19(11) 1_655 .
O1 Nd2 C16 88.05(10) . .
O11 Nd2 C16 23.56(10) . .
O12 Nd2 C16 81.71(10) 2_776 .
O10 Nd2 C16 24.26(9) . .
C17 Nd2 C16 107.79(11) 2_776 .
C1 O1 Nd2 152.3(3) . .
C1 O1 Nd1 89.7(3) . .
Nd2 O1 Nd1 117.29(11) . .
C1 O2 Nd1 99.0(2) . .
C2 O3 Nd1 92.0(2) . 2_766
C2 O4 Nd1 95.2(3) . 2_766
C13 O5 Nd1 145.7(3) . 2_676
C14 O6 Nd1 118.9(3) . .
C14 O7 Nd2 120.1(3) . 1_455
C15 O8 Nd1 119.3(3) . .
C15 O9 Nd2 118.9(2) . 1_455
C16 O10 Nd1 159.1(3) . .
C16 O10 Nd2 86.6(3) . .
Nd1 O10 Nd2 111.71(11) . .
C16 O11 Nd2 103.3(3) . .
C17 O12 Nd2 90.5(2) . 2_776
C17 O13 Nd2 96.1(3) . 2_776
C11 N1 C10 118.7(3) . .
C11 N1 C8 118.9(3) . .
C10 N1 C8 121.9(3) . .
C26 N2 C25 119.2(4) . .
C26 N2 C23 119.8(4) . .
C25 N2 C23 121.0(4) . .
O2 C1 O1 121.8(4) . .
O2 C1 C3 119.5(4) . .
O1 C1 C3 118.4(4) . .
O2 C1 Nd1 56.7(2) . .
O1 C1 Nd1 65.3(2) . .
C3 C1 Nd1 169.1(2) . .
O3 C2 O4 121.9(4) . .
O3 C2 C4 121.0(3) . .
O4 C2 C4 117.0(4) . .
O3 C2 Nd1 62.9(2) . 2_766
O4 C2 Nd1 59.0(2) . 2_766
C4 C2 Nd1 175.7(3) . 2_766
C8 C3 C4 117.3(4) . .
C8 C3 C1 118.7(3) . .
C4 C3 C1 123.9(3) . .
C5 C4 C3 119.5(4) . .
C5 C4 C2 118.8(3) . .
C3 C4 C2 121.3(4) . .
C4 C5 C6 122.1(4) . .
C5 C6 C7 118.2(5) . .
C8 C7 C6 120.7(4) . .
C7 C8 C3 121.8(4) . .
C7 C8 N1 117.9(4) . .
C3 C8 N1 120.1(4) . .
C10 C9 C13 121.9(4) . .
C9 C10 N1 121.4(4) . .
N1 C11 C12 121.8(4) . .
C11 C12 C13 121.1(4) . .
O5 C13 C9 123.2(4) . .
O5 C13 C12 121.8(4) . .
C9 C13 C12 115.0(4) . .
O6 C14 O7 126.2(4) . .
O6 C14 C15 117.9(4) . .
O7 C14 C15 115.9(4) . .
O9 C15 O8 126.3(4) . .
O9 C15 C14 117.3(4) . .
O8 C15 C14 116.4(4) . .
O11 C16 O10 122.2(4) . .
O11 C16 C18 119.2(4) . .
O10 C16 C18 118.4(4) . .
O11 C16 Nd2 53.1(2) . .
O10 C16 Nd2 69.1(2) . .
C18 C16 Nd2 172.1(3) . .
O13 C17 O12 121.6(4) . .
O13 C17 C19 117.5(4) . .
O12 C17 C19 120.8(3) . .
O13 C17 Nd2 58.2(2) . 2_776
O12 C17 Nd2 63.4(2) . 2_776
C19 C17 Nd2 175.5(3) . 2_776
C23 C18 C19 117.1(4) . .
C23 C18 C16 119.0(3) . .
C19 C18 C16 123.8(4) . .
C20 C19 C18 119.4(4) . .
C20 C19 C17 118.4(4) . .
C18 C19 C17 122.0(4) . .
C21 C20 C19 122.0(4) . .
C20 C21 C22 119.1(5) . .
C23 C22 C21 119.1(5) . .
C22 C23 C18 123.1(4) . .
C22 C23 N2 118.2(4) . .
C18 C23 N2 118.6(4) . .
C25 C24 C28 122.4(5) . .
C24 C25 N2 120.4(5) . .
N2 C26 C27 122.8(4) . .
C26 C27 C28 120.5(5) . .
O14 C28 C24 122.9(4) . .
O14 C28 C27 122.6(5) . .
C24 C28 C27 114.5(4) . .

loop_
_geom_bond_atom_site_label_1
_geom_bond_atom_site_label_2
_geom_bond_distance
_geom_bond_site_symmetry_2
Nd1 O5 2.372(3) 2_676
Nd1 O8 2.465(3) .
Nd1 O6 2.473(3) .
Nd1 O1W 2.473(3) .
Nd1 O10 2.494(3) .
Nd1 O4 2.514(3) 2_766
Nd1 O2 2.539(3) .
Nd1 O3 2.600(2) 2_766
Nd1 O1 2.725(3) .
Nd1 C2 2.919(4) 2_766
Nd1 C1 2.999(4) .
Nd2 O2W 2.426(3) .
Nd2 O7 2.438(3) 1_655
Nd2 O3W 2.439(3) .
Nd2 O13 2.463(3) 2_776
Nd2 O9 2.469(3) 1_655
Nd2 O1 2.470(3) .
Nd2 O11 2.514(3) .
Nd2 O12 2.577(3) 2_776
Nd2 O10 2.863(3) .
Nd2 C17 2.882(4) 2_776
Nd2 C16 3.058(4) .
O1 C1 1.267(5) .
O2 C1 1.247(5) .
O3 C2 1.242(5) .
O3 Nd1 2.600(2) 2_766
O4 C2 1.273(5) .
O4 Nd1 2.514(3) 2_766
O5 C13 1.289(5) .
O5 Nd1 2.372(3) 2_676
O6 C14 1.240(5) .
O7 C14 1.250(5) .
O7 Nd2 2.438(3) 1_455
O8 C15 1.266(5) .
O9 C15 1.236(5) .
O9 Nd2 2.469(3) 1_455
O10 C16 1.259(5) .
O11 C16 1.256(5) .
O12 C17 1.267(5) .
O12 Nd2 2.577(3) 2_776
O13 C17 1.256(4) .
O13 Nd2 2.463(3) 2_776
O14 C28 1.264(5) .
N1 C11 1.360(5) .
N1 C10 1.364(5) .
N1 C8 1.468(5) .
N2 C26 1.352(6) .
N2 C25 1.367(6) .
N2 C23 1.460(5) .
C1 C3 1.498(6) .
C2 C4 1.515(5) .
C2 Nd1 2.919(4) 2_766
C3 C8 1.403(5) .
C3 C4 1.415(5) .
C4 C5 1.378(6) .
C5 C6 1.382(6) .
C6 C7 1.392(6) .
C7 C8 1.362(6) .
C9 C10 1.354(6) .
C9 C13 1.415(6) .
C11 C12 1.365(6) .
C12 C13 1.418(6) .
C14 C15 1.557(6) .
C16 C18 1.494(6) .
C17 C19 1.497(6) .
C17 Nd2 2.882(4) 2_776
C18 C23 1.390(6) .
C18 C19 1.419(5) .
C19 C20 1.386(6) .
C20 C21 1.380(7) .
C21 C22 1.391(6) .
C22 C23 1.378(7) .
C24 C25 1.358(6) .
C24 C28 1.423(7) .
C26 C27 1.354(6) .
C27 C28 1.430(6) .

loop_
_geom_torsion_atom_site_label_1
_geom_torsion_atom_site_label_2
_geom_torsion_atom_site_label_3
_geom_torsion_atom_site_label_4
_geom_torsion
_geom_torsion_site_symmetry_1
O2W Nd2 O1 C1 17.4(5) .
O7 Nd2 O1 C1 -89.5(6) 1_655
O3W Nd2 O1 C1 95.4(5) .
O13 Nd2 O1 C1 -51.1(5) 2_776
O9 Nd2 O1 C1 87.0(6) 1_655
O11 Nd2 O1 C1 179.5(5) .
O12 Nd2 O1 C1 -103.2(5) 2_776
O10 Nd2 O1 C1 169.1(6) .
C17 Nd2 O1 C1 -76.8(5) 2_776
C16 Nd2 O1 C1 174.9(5) .
O2W Nd2 O1 Nd1 -148.12(12) .
O7 Nd2 O1 Nd1 105.0(2) 1_655
O3W Nd2 O1 Nd1 -70.10(12) .
O13 Nd2 O1 Nd1 143.42(12) 2_776
O9 Nd2 O1 Nd1 -78.52(18) 1_655
O11 Nd2 O1 Nd1 13.96(14) .
O12 Nd2 O1 Nd1 91.29(12) 2_776
O10 Nd2 O1 Nd1 3.59(8) .
C17 Nd2 O1 Nd1 117.68(13) 2_776
C16 Nd2 O1 Nd1 9.37(12) .
O5 Nd1 O1 C1 127.4(2) 2_676
O8 Nd1 O1 C1 -24.9(2) .
O6 Nd1 O1 C1 44.6(2) .
O1W Nd1 O1 C1 106.3(2) .
O10 Nd1 O1 C1 -177.4(2) .
O4 Nd1 O1 C1 -109.0(2) 2_766
O2 Nd1 O1 C1 -2.89(19) .
O3 Nd1 O1 C1 -87.5(2) 2_766
C2 Nd1 O1 C1 -97.2(2) 2_766
O5 Nd1 O1 Nd2 -59.3(2) 2_676
O8 Nd1 O1 Nd2 148.37(10) .
O6 Nd1 O1 Nd2 -142.08(11) .
O1W Nd1 O1 Nd2 -80.38(12) .
O10 Nd1 O1 Nd2 -4.05(9) .
O4 Nd1 O1 Nd2 64.27(14) 2_766
O2 Nd1 O1 Nd2 170.42(16) .
O3 Nd1 O1 Nd2 85.83(12) 2_766
C2 Nd1 O1 Nd2 76.16(12) 2_766
C1 Nd1 O1 Nd2 173.3(3) .
O5 Nd1 O2 C1 -133.3(2) 2_676
O8 Nd1 O2 C1 162.3(2) .
O6 Nd1 O2 C1 -126.6(2) .
O1W Nd1 O2 C1 -59.3(2) .
O10 Nd1 O2 C1 8.6(2) .
O4 Nd1 O2 C1 107.7(2) 2_766
O3 Nd1 O2 C1 83.6(2) 2_766
O1 Nd1 O2 C1 3.0(2) .
C2 Nd1 O2 C1 95.3(2) 2_766
O5 Nd1 O6 C14 108.5(3) 2_676
O8 Nd1 O6 C14 10.2(3) .
O1W Nd1 O6 C14 -166.3(3) .
O10 Nd1 O6 C14 -172.5(3) .
O4 Nd1 O6 C14 45.4(4) 2_766
O2 Nd1 O6 C14 -67.5(3) .
O3 Nd1 O6 C14 -25.2(4) 2_766
O1 Nd1 O6 C14 -104.2(3) .
C2 Nd1 O6 C14 10.6(4) 2_766
C1 Nd1 O6 C14 -86.8(3) .
O5 Nd1 O8 C15 -82.4(3) 2_676
O6 Nd1 O8 C15 -9.0(3) .
O1W Nd1 O8 C15 -4.3(4) .
O10 Nd1 O8 C15 175.1(3) .
O4 Nd1 O8 C15 -161.6(3) 2_766
O2 Nd1 O8 C15 65.9(3) .
O3 Nd1 O8 C15 145.2(3) 2_766
O1 Nd1 O8 C15 83.4(3) .
C2 Nd1 O8 C15 171.3(3) 2_766
C1 Nd1 O8 C15 73.1(3) .
O5 Nd1 O10 C16 8.1(8) 2_676
O8 Nd1 O10 C16 110.1(8) .
O6 Nd1 O10 C16 -64.3(9) .
O1W Nd1 O10 C16 -70.4(8) .
O4 Nd1 O10 C16 87.8(8) 2_766
O2 Nd1 O10 C16 -150.9(8) .
O3 Nd1 O10 C16 139.0(8) 2_766
O1 Nd1 O10 C16 -146.3(8) .
C2 Nd1 O10 C16 113.7(8) 2_766
C1 Nd1 O10 C16 -147.4(8) .
O5 Nd1 O10 Nd2 157.65(12) 2_676
O8 Nd1 O10 Nd2 -100.3(3) .
O6 Nd1 O10 Nd2 85.31(16) .
O1W Nd1 O10 Nd2 79.22(13) .
O4 Nd1 O10 Nd2 -122.60(11) 2_766
O2 Nd1 O10 Nd2 -1.28(14) .
O3 Nd1 O10 Nd2 -71.42(11) 2_766
O1 Nd1 O10 Nd2 3.35(8) .
C2 Nd1 O10 Nd2 -96.74(12) 2_766
C1 Nd1 O10 Nd2 2.23(11) .
O2W Nd2 O10 C16 -142.8(2) .
O7 Nd2 O10 C16 15.9(2) 1_655
O3W Nd2 O10 C16 -111.6(2) .
O13 Nd2 O10 C16 109.0(2) 2_776
O9 Nd2 O10 C16 -54.5(2) 1_655
O1 Nd2 O10 C16 165.8(2) .
O11 Nd2 O10 C16 -1.1(2) .
O12 Nd2 O10 C16 83.6(2) 2_776
C17 Nd2 O10 C16 94.5(2) 2_776
O2W Nd2 O10 Nd1 47.68(19) .
O7 Nd2 O10 Nd1 -153.68(10) 1_655
O3W Nd2 O10 Nd1 78.84(12) .
O13 Nd2 O10 Nd1 -60.61(15) 2_776
O9 Nd2 O10 Nd1 135.98(11) 1_655
O1 Nd2 O10 Nd1 -3.75(9) .
O11 Nd2 O10 Nd1 -170.65(17) .
O12 Nd2 O10 Nd1 -85.96(11) 2_776
C17 Nd2 O10 Nd1 -75.04(13) 2_776
C16 Nd2 O10 Nd1 -169.6(3) .
O2W Nd2 O11 C16 126.8(3) .
O7 Nd2 O11 C16 -163.1(3) 1_655
O3W Nd2 O11 C16 62.1(3) .
O13 Nd2 O11 C16 -111.5(3) 2_776
O9 Nd2 O11 C16 127.8(3) 1_655
O1 Nd2 O11 C16 -11.6(3) .
O12 Nd2 O11 C16 -87.8(3) 2_776
O10 Nd2 O11 C16 1.1(2) .
C17 Nd2 O11 C16 -98.5(3) 2_776
Nd1 O2 C1 O1 -5.7(4) .
Nd1 O2 C1 C3 168.0(3) .
Nd2 O1 C1 O2 -161.9(4) .
Nd1 O1 C1 O2 5.2(3) .
Nd2 O1 C1 C3 24.3(7) .
Nd1 O1 C1 C3 -168.5(3) .
Nd2 O1 C1 Nd1 -167.1(5) .
O5 Nd1 C1 O2 86.0(3) 2_676
O8 Nd1 C1 O2 -16.8(2) .
O6 Nd1 C1 O2 48.9(2) .
O1W Nd1 C1 O2 118.5(2) .
O10 Nd1 C1 O2 -172.3(2) .
O4 Nd1 C1 O2 -87.9(2) 2_766
O3 Nd1 C1 O2 -89.6(2) 2_766
O1 Nd1 C1 O2 -174.7(4) .
C2 Nd1 C1 O2 -88.3(2) 2_766
O5 Nd1 C1 O1 -99.4(3) 2_676
O8 Nd1 C1 O1 157.9(2) .
O6 Nd1 C1 O1 -136.5(2) .
O1W Nd1 C1 O1 -66.8(2) .
O10 Nd1 C1 O1 2.4(2) .
O4 Nd1 C1 O1 86.8(2) 2_766
O2 Nd1 C1 O1 174.7(4) .
O3 Nd1 C1 O1 85.1(2) 2_766
C2 Nd1 C1 O1 86.3(2) 2_766
O5 Nd1 C1 C3 13.0(16) 2_676
O8 Nd1 C1 C3 -89.8(15) .
O6 Nd1 C1 C3 -24.1(15) .
O1W Nd1 C1 C3 45.5(14) .
O10 Nd1 C1 C3 114.7(15) .
O4 Nd1 C1 C3 -160.9(14) 2_766
O2 Nd1 C1 C3 -73.0(14) .
O3 Nd1 C1 C3 -162.6(15) 2_766
O1 Nd1 C1 C3 112.3(15) .
C2 Nd1 C1 C3 -161.3(14) 2_766
Nd1 O3 C2 O4 -2.1(4) 2_766
Nd1 O3 C2 C4 -177.9(3) 2_766
Nd1 O4 C2 O3 2.1(4) 2_766
Nd1 O4 C2 C4 178.2(3) 2_766
O2 C1 C3 C8 -72.4(5) .
O1 C1 C3 C8 101.5(4) .
Nd1 C1 C3 C8 -5.6(17) .
O2 C1 C3 C4 107.8(4) .
O1 C1 C3 C4 -78.3(5) .
Nd1 C1 C3 C4 174.5(12) .
C8 C3 C4 C5 -5.8(6) .
C1 C3 C4 C5 174.0(4) .
C8 C3 C4 C2 166.5(4) .
C1 C3 C4 C2 -13.6(6) .
O3 C2 C4 C5 177.7(4) .
O4 C2 C4 C5 1.6(6) .
O3 C2 C4 C3 5.3(6) .
O4 C2 C4 C3 -170.8(4) .
C3 C4 C5 C6 2.1(7) .
C2 C4 C5 C6 -170.4(4) .
C4 C5 C6 C7 2.3(7) .
C5 C6 C7 C8 -2.8(7) .
C6 C7 C8 C3 -1.1(7) .
C6 C7 C8 N1 174.0(4) .
C4 C3 C8 C7 5.4(6) .
C1 C3 C8 C7 -174.5(4) .
C4 C3 C8 N1 -169.6(3) .
C1 C3 C8 N1 10.5(6) .
C11 N1 C8 C7 -75.1(5) .
C10 N1 C8 C7 96.9(5) .
C11 N1 C8 C3 100.1(5) .
C10 N1 C8 C3 -87.9(5) .
C13 C9 C10 N1 -0.1(7) .
C11 N1 C10 C9 1.4(7) .
C8 N1 C10 C9 -170.6(4) .
C10 N1 C11 C12 -1.3(7) .
C8 N1 C11 C12 171.0(4) .
N1 C11 C12 C13 -0.2(8) .
Nd1 O5 C13 C9 59.1(7) 2_676
Nd1 O5 C13 C12 -120.4(5) 2_676
C10 C9 C13 O5 179.2(5) .
C10 C9 C13 C12 -1.3(7) .
C11 C12 C13 O5 -179.0(4) .
C11 C12 C13 C9 1.4(7) .
Nd1 O6 C14 O7 172.2(4) .
Nd1 O6 C14 C15 -10.5(5) .
Nd2 O7 C14 O6 165.7(3) 1_455
Nd2 O7 C14 C15 -11.7(5) 1_455
Nd2 O9 C15 O8 -168.8(3) 1_455
Nd2 O9 C15 C14 9.0(5) 1_455
Nd1 O8 C15 O9 -174.7(3) .
Nd1 O8 C15 C14 7.5(5) .
O6 C14 C15 O9 -175.9(4) .
O7 C14 C15 O9 1.7(6) .
O6 C14 C15 O8 2.0(6) .
O7 C14 C15 O8 179.6(4) .
Nd2 O11 C16 O10 -2.2(4) .
Nd2 O11 C16 C18 -178.0(3) .
Nd1 O10 C16 O11 153.8(6) .
Nd2 O10 C16 O11 1.9(4) .
Nd1 O10 C16 C18 -30.4(10) .
Nd2 O10 C16 C18 177.7(3) .
Nd1 O10 C16 Nd2 151.9(8) .
O2W Nd2 C16 O11 -105.1(3) .
O7 Nd2 C16 O11 16.1(3) 1_655
O3W Nd2 C16 O11 -115.9(3) .
O13 Nd2 C16 O11 89.1(3) 2_776
O9 Nd2 C16 O11 -49.8(3) 1_655
O1 Nd2 C16 O11 169.2(3) .
O12 Nd2 C16 O11 88.7(3) 2_776
O10 Nd2 C16 O11 -178.0(4) .
C17 Nd2 C16 O11 88.7(3) 2_776
O2W Nd2 C16 O10 72.8(4) .
O7 Nd2 C16 O10 -165.9(2) 1_655
O3W Nd2 C16 O10 62.1(2) .
O13 Nd2 C16 O10 -92.9(2) 2_776
O9 Nd2 C16 O10 128.1(2) 1_655
O1 Nd2 C16 O10 -12.8(2) .
O11 Nd2 C16 O10 178.0(4) .
O12 Nd2 C16 O10 -93.3(2) 2_776
C17 Nd2 C16 O10 -93.3(2) 2_776
Nd2 O13 C17 O12 -0.8(4) 2_776
Nd2 O13 C17 C19 -178.5(3) 2_776
Nd2 O12 C17 O13 0.8(4) 2_776
Nd2 O12 C17 C19 178.4(3) 2_776
O11 C16 C18 C23 84.1(5) .
O10 C16 C18 C23 -91.9(5) .
O11 C16 C18 C19 -96.4(5) .
O10 C16 C18 C19 87.7(5) .
C23 C18 C19 C20 3.8(6) .
C16 C18 C19 C20 -175.8(4) .
C23 C18 C19 C17 -171.4(4) .
C16 C18 C19 C17 9.0(6) .
O13 C17 C19 C20 3.1(6) .
O12 C17 C19 C20 -174.7(4) .
O13 C17 C19 C18 178.3(4) .
O12 C17 C19 C18 0.5(6) .
C18 C19 C20 C21 -0.7(8) .
C17 C19 C20 C21 174.6(5) .
C19 C20 C21 C22 -2.3(9) .
C20 C21 C22 C23 2.3(9) .
C21 C22 C23 C18 0.9(9) .
C21 C22 C23 N2 -175.2(5) .
C19 C18 C23 C22 -3.9(7) .
C16 C18 C23 C22 175.7(5) .
C19 C18 C23 N2 172.2(4) .
C16 C18 C23 N2 -8.2(6) .
C26 N2 C23 C22 99.9(6) .
C25 N2 C23 C22 -79.4(6) .
C26 N2 C23 C18 -76.4(6) .
C25 N2 C23 C18 104.2(6) .
C28 C24 C25 N2 3.0(9) .
C26 N2 C25 C24 1.0(8) .
C23 N2 C25 C24 -179.7(5) .
C25 N2 C26 C27 -1.7(7) .
C23 N2 C26 C27 178.9(5) .
N2 C26 C27 C28 -1.5(8) .
C25 C24 C28 O14 175.9(5) .
C25 C24 C28 C27 -5.8(8) .
C26 C27 C28 O14 -176.7(5) .
C26 C27 C28 C24 5.0(7) .
